data_1541146
loop_
_publ_author_name
'Pushcharovskii, D.Yu.'
'Kudryavtseva, O.V.'
'Ivanov, V.P.'
'Pobedimskaya, E.A.'
'Belov, N.V.'

_publ_section_title
;
 Synthesis and crystal structure of the basic Na - In silicate Na2 In (Si
 O4) O H
;
_journal_name_full 'Doklady Akademii Nauk SSSR'
_journal_page_first 86
_journal_page_last 88
_journal_volume 217
_journal_year 1974
_chemical_formula_sum 'H In Na2 O5 Si'
_chemical_name_systematic 'Na2 In (Si O4) (O H)'
_space_group_IT_number 62
_symmetry_space_group_name_Hall '-P 2ac 2n'
_symmetry_space_group_name_H-M 'P n m a'
_cell_angle_alpha 90
_cell_angle_beta 90
_cell_angle_gamma 90
_cell_formula_units_Z 4
_cell_length_a 9.487
_cell_length_b 7.419
_cell_length_c 6.798
_cell_volume 478.471
_citation_journal_id_ASTM DANKAS
_cod_data_source_file Pushcharovskii_DANKAS_1974_1723.cif
_cod_data_source_block H1In1Na2O5Si1
_cod_original_cell_volume 478.4708
_cod_original_formula_sum 'H1 In1 Na2 O5 Si1'
_cod_database_code 1541146

loop_
_symmetry_equiv_pos_as_xyz
x,y,z
-x+1/2,-y,z+1/2
x+1/2,-y+1/2,-z+1/2
-x,y+1/2,-z
-x,-y,-z
x-1/2,y,-z-1/2
-x-1/2,y-1/2,z-1/2
x,-y-1/2,z

loop_
_atom_site_label
_atom_site_type_symbol
_atom_site_fract_x
_atom_site_fract_y
_atom_site_fract_z
_atom_site_occupancy
_atom_site_U_iso_or_equiv
In1 In+3 0.0464 0.25 0.115 1 0.0
O2 O-2 0.261 0.75 0.382 1 0.0
Si1 Si+4 0.0949 0.75 0.319 1 0.0
O1 O-2 0.065 0.574 0.183 1 0.0
O3 O-2 0.495 0.75 -0.009 1 0.0
Na1 Na+1 0.335 0.522 0.139 1 0.0
O4 O-2 0.285 0.25 0.303 1 0.0
